data_7063921
loop_
_publ_author_name
'Tesfaye, Dawit'
'Gebrezgiabher, Mamo'
'Braun, Jonas'
'Kuch\'ar, Juraj'
'\<Cern\'ak, Juraj'
'Abebe, Atakilt'
'Boulet, Pascal'
'Kalarikkal, Nandakumar'
'Hochd\"orffer, Tim'
'Sch\"unemann, Volker'
'Anson, Christopher E.'
'Thomas, Madhu'
'Powell, Annie K.'

_publ_section_title
;
 Broad spin crossover in an iron(iii) Schiff base complex with a
 cis-FeN4O2 coordination environment
;
_journal_issue 34
_journal_name_full 'New Journal of Chemistry'
_journal_page_first 14776
_journal_page_last 14781
_journal_paper_doi 10.1039/D5NJ02493E
_journal_volume 49
_journal_year 2025
_chemical_formula_sum 'C19 H24 Br2 Fe N5 O6'
_chemical_formula_weight 634.10
_space_group_crystal_system orthorhombic
_space_group_IT_number 61
_space_group_name_Hall '-P 2ac 2ab'
_space_group_name_H-M_alt 'P b c a'
_atom_sites_solution_hydrogens mixed
_audit_creation_method SHELXL-2018/3
_audit_update_record
;
2025-07-15 deposited with the CCDC.	2025-07-25 downloaded from the CCDC.
;
_cell_angle_alpha 90
_cell_angle_beta 90
_cell_angle_gamma 90
_cell_formula_units_Z 8
_cell_length_a 9.7654(4)
_cell_length_b 21.4553(9)
_cell_length_c 23.0286(10)
_cell_measurement_reflns_used 3548
_cell_measurement_temperature 293(2)
_cell_measurement_theta_max 25.9820
_cell_measurement_theta_min 3.4970
_cell_volume 4824.9(4)
_computing_cell_refinement 'CrysAlisPro 1.171.41.93a (Rigaku OD, 2020)'
_computing_data_collection 'CrysAlisPro 1.171.41.93a (Rigaku OD, 2020)'
_computing_data_reduction 'CrysAlisPro 1.171.41.93a (Rigaku OD, 2020)'
_computing_structure_refinement 'SHELXL-2018/3 (Sheldrick, 2018)'
_diffrn_ambient_temperature 293(2)
_diffrn_detector_area_resol_mean 8.3438
_diffrn_measured_fraction_theta_full 0.999
_diffrn_measured_fraction_theta_max 0.999
_diffrn_measurement_device_type 'Xcalibur, Sapphire2, large Be window'
_diffrn_measurement_method '\w scans'
_diffrn_radiation_type MoK\a
_diffrn_radiation_wavelength 0.71073
_diffrn_reflns_av_R_equivalents 0.0236
_diffrn_reflns_av_unetI/netI 0.0306
_diffrn_reflns_Laue_measured_fraction_full 0.999
_diffrn_reflns_Laue_measured_fraction_max 0.999
_diffrn_reflns_limit_h_max 10
_diffrn_reflns_limit_h_min -11
_diffrn_reflns_limit_k_max 25
_diffrn_reflns_limit_k_min -25
_diffrn_reflns_limit_l_max 15
_diffrn_reflns_limit_l_min -27
_diffrn_reflns_number 11759
_diffrn_reflns_point_group_measured_fraction_full 0.999
_diffrn_reflns_point_group_measured_fraction_max 0.999
_diffrn_reflns_theta_full 24.999
_diffrn_reflns_theta_max 24.999
_diffrn_reflns_theta_min 2.895
_diffrn_source 'fine-focus sealed X-ray tube'
_exptl_absorpt_coefficient_mu 3.982
_exptl_absorpt_correction_T_max 0.849
_exptl_absorpt_correction_T_min 0.516
_exptl_absorpt_correction_type analytical
_exptl_crystal_colour brown
_exptl_crystal_density_diffrn 1.746
_exptl_crystal_description prism
_exptl_crystal_F_000 2536
_exptl_crystal_size_max 0.460
_exptl_crystal_size_mid 0.160
_exptl_crystal_size_min 0.070
_refine_diff_density_max 0.542
_refine_diff_density_min -0.371
_refine_diff_density_rms 0.055
_refine_ls_extinction_method none
_refine_ls_goodness_of_fit_ref 1.010
_refine_ls_hydrogen_treatment constr
_refine_ls_matrix_type full
_refine_ls_number_parameters 312
_refine_ls_number_reflns 4241
_refine_ls_number_restraints 0
_refine_ls_restrained_S_all 1.010
_refine_ls_R_factor_all 0.0573
_refine_ls_R_factor_gt 0.0346
_refine_ls_shift/su_max 0.001
_refine_ls_shift/su_mean 0.000
_refine_ls_structure_factor_coef Fsqd
_refine_ls_weighting_details 'w=1/[\s^2^(Fo^2^)+(0.0337P)^2^+2.4630P] where P=(Fo^2^+2Fc^2^)/3'
_refine_ls_weighting_scheme calc
_refine_ls_wR_factor_gt 0.0729
_refine_ls_wR_factor_ref 0.0827
_reflns_Friedel_coverage 0.000
_reflns_number_gt 3094
_reflns_number_total 4241
_reflns_threshold_expression 'I > 2\s(I)'
_cod_data_source_file d5nj02493e2.cif
_cod_data_source_block shelx_CCDC1
_cod_depositor_comments 'Adding full bibliography for 7063920--7063921.cif.'
_cod_database_code 7063921
_shelx_shelxl_version_number 2018/3
_shelx_space_group_comment
;
The symmetry employed for this shelxl refinement is uniquely defined
by the following loop, which should always be used as a source of
symmetry information in preference to the above space-group names.
They are only intended as comments.
;
_shelx_estimated_absorpt_t_min 0.262
_shelx_estimated_absorpt_t_max 0.768

loop_
_space_group_symop_operation_xyz
'x, y, z'
'-x+1/2, -y, z+1/2'
'-x, y+1/2, -z+1/2'
'x+1/2, -y+1/2, -z'
'-x, -y, -z'
'x-1/2, y, -z-1/2'
'x, -y-1/2, z-1/2'
'-x-1/2, y-1/2, z'

loop_
_atom_site_label
_atom_site_type_symbol
_atom_site_fract_x
_atom_site_fract_y
_atom_site_fract_z
_atom_site_U_iso_or_equiv
_atom_site_adp_type
_atom_site_occupancy
_atom_site_site_symmetry_order
_atom_site_calc_flag
_atom_site_refinement_flags_posn
_atom_site_refinement_flags_adp
_atom_site_refinement_flags_occupancy
_atom_site_disorder_assembly
_atom_site_disorder_group
Fe1 Fe 0.31131(5) 0.65131(2) 0.37257(2) 0.04305(14) Uani 1 1 d . . . . .
Br1 Br 0.86265(4) 0.89003(2) 0.34840(2) 0.07351(16) Uani 1 1 d . . . . .
Br2 Br 0.32743(6) 0.53945(3) 0.07267(2) 0.09085(19) Uani 1 1 d . . . . .
C1A C 0.3255(11) 0.5961(5) 0.4847(4) 0.0691(18) Uani 0.464(7) 1 d . . P A 1
H1A1 H 0.314444 0.560664 0.510425 0.083 Uiso 0.464(7) 1 calc R U P A 1
H1A2 H 0.296291 0.633403 0.505025 0.083 Uiso 0.464(7) 1 calc R U P A 1
C2A C 0.475(3) 0.6022(7) 0.4657(10) 0.062(3) Uani 0.464(7) 1 d . . P A 1
H2A1 H 0.534454 0.609682 0.498757 0.074 Uiso 0.464(7) 1 calc R U P A 1
H2A2 H 0.505748 0.564908 0.445704 0.074 Uiso 0.464(7) 1 calc R U P A 1
C1B C 0.3865(9) 0.5657(4) 0.4667(4) 0.0691(18) Uani 0.536(7) 1 d . . P A 2
H1B1 H 0.364333 0.542991 0.501874 0.083 Uiso 0.536(7) 1 calc R U P A 2
H1B2 H 0.438768 0.538577 0.441359 0.083 Uiso 0.536(7) 1 calc R U P A 2
C2B C 0.469(2) 0.6236(6) 0.4812(8) 0.062(3) Uani 0.536(7) 1 d . . P A 2
H2B1 H 0.423162 0.648271 0.510788 0.074 Uiso 0.536(7) 1 calc R U P A 2
H2B2 H 0.559703 0.612799 0.494620 0.074 Uiso 0.536(7) 1 calc R U P A 2
C3 C 0.5748(4) 0.69676(16) 0.42163(15) 0.0498(9) Uani 1 1 d . . . . .
H3 H 0.646900 0.692859 0.450737 0.060 Uiso 1 1 d R U . . .
C4 C 0.5886(3) 0.74387(15) 0.37700(15) 0.0444(8) Uani 1 1 d . . . . .
C5 C 0.6991(3) 0.78577(16) 0.38138(16) 0.0515(9) Uani 1 1 d . . . . .
H5 H 0.762154 0.781538 0.411378 0.062 Uiso 1 1 calc R U . . .
C6 C 0.7140(4) 0.83276(17) 0.34158(16) 0.0537(9) Uani 1 1 d . . . . .
C7 C 0.6211(4) 0.83991(16) 0.29645(16) 0.0573(9) Uani 1 1 d . . . . .
H7 H 0.632292 0.872048 0.269768 0.069 Uiso 1 1 calc R U . . .
C8 C 0.5129(4) 0.79964(16) 0.29120(16) 0.0549(9) Uani 1 1 d . . . . .
H8 H 0.450816 0.804976 0.260984 0.066 Uiso 1 1 calc R U . . .
C9 C 0.4939(3) 0.75007(15) 0.33093(14) 0.0463(8) Uani 1 1 d . . . . .
C10 C 0.1043(3) 0.74918(16) 0.37389(18) 0.0576(9) Uani 1 1 d . . . . .
H10A H 0.152275 0.775524 0.346355 0.069 Uiso 1 1 calc R U . . .
H10B H 0.037489 0.774311 0.394450 0.069 Uiso 1 1 calc R U . . .
C11 C 0.0347(3) 0.69571(16) 0.34284(17) 0.0559(9) Uani 1 1 d . . . . .
H11A H -0.023934 0.672863 0.369354 0.067 Uiso 1 1 calc R U . . .
H11B H -0.020547 0.711060 0.310893 0.067 Uiso 1 1 calc R U . . .
C12 C 0.1467(3) 0.63872(15) 0.26793(17) 0.0492(9) Uani 1 1 d . . . . .
H12 H 0.065882 0.648849 0.243695 0.059 Uiso 1 1 d R U . . .
C13 C 0.2500(3) 0.59922(15) 0.24181(14) 0.0442(8) Uani 1 1 d . . . . .
C14 C 0.2410(4) 0.58800(17) 0.18194(16) 0.0555(9) Uani 1 1 d . . . . .
H14 H 0.172878 0.607496 0.160340 0.067 Uiso 1 1 calc R U . . .
C15 C 0.3310(4) 0.54880(18) 0.15496(16) 0.0590(10) Uani 1 1 d . . . . .
C16 C 0.4292(4) 0.51671(17) 0.18700(17) 0.0615(10) Uani 1 1 d . . . . .
H16 H 0.487694 0.488668 0.168737 0.074 Uiso 1 1 calc R U . . .
C17 C 0.4392(3) 0.52673(16) 0.24572(16) 0.0541(9) Uani 1 1 d . . . . .
H17 H 0.503510 0.504460 0.267084 0.065 Uiso 1 1 calc R U . . .
C18 C 0.3543(3) 0.56991(15) 0.27434(15) 0.0443(8) Uani 1 1 d . . . . .
C19B C 0.302(5) 0.435(2) 0.366(3) 0.108(6) Uani 0.30(6) 1 d . . P B 3
H19D H 0.307017 0.457865 0.330693 0.162 Uiso 0.30(6) 1 calc R U P B 3
H19E H 0.288393 0.391411 0.357868 0.162 Uiso 0.30(6) 1 calc R U P B 3
H19F H 0.385390 0.440015 0.387729 0.162 Uiso 0.30(6) 1 calc R U P B 3
C19A C 0.250(4) 0.4266(8) 0.3541(12) 0.108(6) Uani 0.70(6) 1 d . . P B 4
H19A H 0.274612 0.456217 0.324670 0.162 Uiso 0.70(6) 1 calc R U P B 4
H19B H 0.187088 0.396757 0.338373 0.162 Uiso 0.70(6) 1 calc R U P B 4
H19C H 0.331069 0.405444 0.367371 0.162 Uiso 0.70(6) 1 calc R U P B 4
N1 N 0.2500(3) 0.58796(14) 0.43510(14) 0.0677(9) Uani 1 1 d . . . . .
H1C H 0.161520 0.593347 0.442942 0.081 Uiso 0.464(7) 1 calc R U P A 1
H1D H 0.261390 0.549338 0.421856 0.081 Uiso 0.464(7) 1 calc R U P A 1
H1E H 0.193293 0.605859 0.460357 0.081 Uiso 0.536(7) 1 calc R U P A 2
H1F H 0.207424 0.555736 0.418771 0.081 Uiso 0.536(7) 1 calc R U P A 2
N2 N 0.4745(3) 0.65778(14) 0.42504(12) 0.0519(7) Uani 1 1 d . . . . .
N3 N 0.2024(3) 0.72057(13) 0.41538(13) 0.0527(7) Uani 1 1 d . . . . .
H3A H 0.157325 0.704311 0.445346 0.063 Uiso 1 1 calc R U . . .
H3B H 0.259734 0.749435 0.428802 0.063 Uiso 1 1 calc R U . . .
N4 N 0.1455(2) 0.65543(12) 0.32115(13) 0.0455(7) Uani 1 1 d . . . . .
N5 N 0.0706(4) 0.32708(17) 0.48589(15) 0.0638(9) Uani 1 1 d . . . . .
O1 O 0.3893(2) 0.71250(11) 0.32246(10) 0.0574(6) Uani 1 1 d . . . . .
O2 O 0.3761(2) 0.58140(11) 0.33007(10) 0.0507(6) Uani 1 1 d . . . . .
O3 O 0.0753(3) 0.27863(16) 0.51470(14) 0.0942(10) Uani 1 1 d . . . . .
O4 O -0.0307(3) 0.36031(18) 0.48721(14) 0.1029(11) Uani 1 1 d . . . . .
O5 O 0.1704(3) 0.34074(14) 0.45547(14) 0.0887(10) Uani 1 1 d . . . . .
O6 O 0.1899(4) 0.45718(13) 0.40008(17) 0.1031(11) Uani 1 1 d . . . . .
H1O6 H 0.166418 0.431734 0.424712 0.155 Uiso 1 1 calc R U . B 4

loop_
_atom_site_aniso_label
_atom_site_aniso_U_11
_atom_site_aniso_U_22
_atom_site_aniso_U_33
_atom_site_aniso_U_23
_atom_site_aniso_U_13
_atom_site_aniso_U_12
Fe1 0.0418(3) 0.0414(3) 0.0460(3) 0.0008(2) -0.0010(2) -0.0065(2)
Br1 0.0651(3) 0.0567(2) 0.0987(4) 0.0024(2) 0.0051(2) -0.0154(2)
Br2 0.1233(4) 0.0990(4) 0.0502(3) -0.0077(2) 0.0028(2) -0.0259(3)
C1A 0.093(6) 0.055(5) 0.059(4) 0.021(4) 0.019(4) -0.002(4)
C2A 0.075(4) 0.048(9) 0.063(10) 0.018(6) 0.011(6) 0.002(7)
C1B 0.093(6) 0.055(5) 0.059(4) 0.021(4) 0.019(4) -0.002(4)
C2B 0.075(4) 0.048(9) 0.063(10) 0.018(6) 0.011(6) 0.002(7)
C3 0.050(2) 0.053(2) 0.047(2) 0.0065(17) 0.0042(17) 0.0056(18)
C4 0.0481(19) 0.0402(18) 0.045(2) -0.0001(16) 0.0077(17) 0.0021(15)
C5 0.048(2) 0.052(2) 0.054(2) -0.0030(19) 0.0045(17) 0.0053(17)
C6 0.052(2) 0.044(2) 0.064(2) -0.0018(18) 0.0087(19) -0.0043(16)
C7 0.071(2) 0.046(2) 0.055(2) 0.0102(18) 0.007(2) -0.0057(19)
C8 0.064(2) 0.050(2) 0.051(2) 0.0091(18) -0.0020(18) -0.0054(18)
C9 0.054(2) 0.0414(19) 0.043(2) 0.0008(16) 0.0078(17) -0.0010(16)
C10 0.051(2) 0.0427(19) 0.079(3) 0.0031(19) 0.002(2) 0.0075(17)
C11 0.0410(19) 0.050(2) 0.077(3) 0.0017(19) -0.0029(18) 0.0016(16)
C12 0.0414(19) 0.0437(19) 0.063(3) 0.0087(18) -0.0133(17) -0.0094(15)
C13 0.0448(18) 0.0432(19) 0.045(2) 0.0032(16) -0.0048(17) -0.0086(16)
C14 0.059(2) 0.054(2) 0.054(2) 0.0059(19) -0.0092(19) -0.0131(19)
C15 0.072(3) 0.056(2) 0.049(2) -0.0010(19) 0.002(2) -0.024(2)
C16 0.071(3) 0.051(2) 0.062(3) -0.006(2) 0.016(2) -0.0096(19)
C17 0.054(2) 0.048(2) 0.060(2) 0.0044(19) 0.0061(19) -0.0016(17)
C18 0.0457(18) 0.0394(18) 0.048(2) 0.0051(16) 0.0030(16) -0.0074(15)
C19B 0.094(14) 0.060(6) 0.170(13) 0.012(6) 0.060(12) 0.003(7)
C19A 0.094(14) 0.060(6) 0.170(13) 0.012(6) 0.060(12) 0.003(7)
N1 0.072(2) 0.0502(19) 0.081(2) -0.0109(17) 0.0303(19) -0.0180(17)
N2 0.0550(17) 0.0508(17) 0.0500(17) 0.0145(15) 0.0084(14) 0.0012(15)
N3 0.0489(16) 0.0456(17) 0.064(2) -0.0082(15) -0.0009(14) -0.0077(14)
N4 0.0375(14) 0.0398(15) 0.0592(19) 0.0012(14) -0.0039(14) -0.0053(12)
N5 0.065(2) 0.068(2) 0.058(2) -0.0206(19) 0.0057(18) 0.005(2)
O1 0.0671(15) 0.0556(15) 0.0495(14) 0.0094(12) -0.0046(12) -0.0190(13)
O2 0.0526(13) 0.0545(14) 0.0451(14) 0.0027(12) -0.0018(11) 0.0128(11)
O3 0.110(2) 0.085(2) 0.088(2) 0.010(2) 0.0142(18) -0.014(2)
O4 0.076(2) 0.126(3) 0.107(3) -0.045(2) -0.0069(18) 0.039(2)
O5 0.092(2) 0.070(2) 0.103(2) 0.0036(18) 0.0493(19) 0.0068(17)
O6 0.132(3) 0.0529(18) 0.124(3) 0.007(2) 0.033(2) 0.0015(19)

loop_
_atom_type_symbol
_atom_type_description
_atom_type_scat_dispersion_real
_atom_type_scat_dispersion_imag
_atom_type_scat_source
C C 0.0033 0.0016 'International Tables Vol C Tables 4.2.6.8 and 6.1.1.4'
H H 0.0000 0.0000 'International Tables Vol C Tables 4.2.6.8 and 6.1.1.4'
N N 0.0061 0.0033 'International Tables Vol C Tables 4.2.6.8 and 6.1.1.4'
O O 0.0106 0.0060 'International Tables Vol C Tables 4.2.6.8 and 6.1.1.4'
Fe Fe 0.3463 0.8444 'International Tables Vol C Tables 4.2.6.8 and 6.1.1.4'
Br Br -0.2901 2.4595 'International Tables Vol C Tables 4.2.6.8 and 6.1.1.4'

loop_
_geom_angle_atom_site_label_1
_geom_angle_atom_site_label_2
_geom_angle_atom_site_label_3
_geom_angle
_geom_angle_site_symmetry_1
_geom_angle_site_symmetry_3
_geom_angle_publ_flag
O2 Fe1 O1 95.66(11) . . ?
O2 Fe1 N2 95.77(11) . . ?
O1 Fe1 N2 89.97(11) . . ?
O2 Fe1 N4 89.97(11) . . ?
O1 Fe1 N4 86.27(10) . . ?
N2 Fe1 N4 173.43(12) . . ?
O2 Fe1 N1 86.35(11) . . ?
O1 Fe1 N1 171.62(12) . . ?
N2 Fe1 N1 81.73(13) . . ?
N4 Fe1 N1 101.89(13) . . ?
O2 Fe1 N3 168.65(10) . . ?
O1 Fe1 N3 89.95(11) . . ?
N2 Fe1 N3 94.09(11) . . ?
N4 Fe1 N3 80.54(11) . . ?
N1 Fe1 N3 89.51(12) . . ?
N1 C1A C2A 106.6(11) . . ?
N1 C1A H1A1 110.4 . . ?
C2A C1A H1A1 110.4 . . ?
N1 C1A H1A2 110.4 . . ?
C2A C1A H1A2 110.4 . . ?
H1A1 C1A H1A2 108.6 . . ?
N2 C2A C1A 103.8(15) . . ?
N2 C2A H2A1 111.0 . . ?
C1A C2A H2A1 111.0 . . ?
N2 C2A H2A2 111.0 . . ?
C1A C2A H2A2 111.0 . . ?
H2A1 C2A H2A2 109.0 . . ?
C2B C1B N1 107.4(9) . . ?
C2B C1B H1B1 110.2 . . ?
N1 C1B H1B1 110.2 . . ?
C2B C1B H1B2 110.2 . . ?
N1 C1B H1B2 110.2 . . ?
H1B1 C1B H1B2 108.5 . . ?
N2 C2B C1B 103.4(12) . . ?
N2 C2B H2B1 111.1 . . ?
C1B C2B H2B1 111.1 . . ?
N2 C2B H2B2 111.1 . . ?
C1B C2B H2B2 111.1 . . ?
H2B1 C2B H2B2 109.0 . . ?
N2 C3 C4 124.5(3) . . ?
N2 C3 H3 116.8 . . ?
C4 C3 H3 118.7 . . ?
C5 C4 C9 119.7(3) . . ?
C5 C4 C3 117.8(3) . . ?
C9 C4 C3 122.6(3) . . ?
C6 C5 C4 120.2(3) . . ?
C6 C5 H5 119.9 . . ?
C4 C5 H5 119.9 . . ?
C5 C6 C7 120.8(3) . . ?
C5 C6 Br1 120.0(3) . . ?
C7 C6 Br1 119.2(3) . . ?
C8 C7 C6 120.0(3) . . ?
C8 C7 H7 120.0 . . ?
C6 C7 H7 120.0 . . ?
C7 C8 C9 121.2(3) . . ?
C7 C8 H8 119.4 . . ?
C9 C8 H8 119.4 . . ?
O1 C9 C4 124.1(3) . . ?
O1 C9 C8 117.8(3) . . ?
C4 C9 C8 118.1(3) . . ?
N3 C10 C11 106.3(3) . . ?
N3 C10 H10A 110.5 . . ?
C11 C10 H10A 110.5 . . ?
N3 C10 H10B 110.5 . . ?
C11 C10 H10B 110.5 . . ?
H10A C10 H10B 108.7 . . ?
N4 C11 C10 106.0(3) . . ?
N4 C11 H11A 110.5 . . ?
C10 C11 H11A 110.5 . . ?
N4 C11 H11B 110.5 . . ?
C10 C11 H11B 110.5 . . ?
H11A C11 H11B 108.7 . . ?
N4 C12 C13 124.7(3) . . ?
N4 C12 H12 118.2 . . ?
C13 C12 H12 116.7 . . ?
C14 C13 C18 119.4(3) . . ?
C14 C13 C12 117.7(3) . . ?
C18 C13 C12 122.9(3) . . ?
C15 C14 C13 120.8(3) . . ?
C15 C14 H14 119.6 . . ?
C13 C14 H14 119.6 . . ?
C14 C15 C16 120.4(4) . . ?
C14 C15 Br2 120.4(3) . . ?
C16 C15 Br2 119.2(3) . . ?
C17 C16 C15 119.6(4) . . ?
C17 C16 H16 120.2 . . ?
C15 C16 H16 120.2 . . ?
C16 C17 C18 121.5(4) . . ?
C16 C17 H17 119.2 . . ?
C18 C17 H17 119.2 . . ?
O2 C18 C17 118.8(3) . . ?
O2 C18 C13 123.2(3) . . ?
C17 C18 C13 118.0(3) . . ?
O6 C19B H19D 109.5 . . ?
O6 C19B H19E 109.5 . . ?
H19D C19B H19E 109.5 . . ?
O6 C19B H19F 109.5 . . ?
H19D C19B H19F 109.5 . . ?
H19E C19B H19F 109.5 . . ?
O6 C19A H19A 109.5 . . ?
O6 C19A H19B 109.5 . . ?
H19A C19A H19B 109.5 . . ?
O6 C19A H19C 109.5 . . ?
H19A C19A H19C 109.5 . . ?
H19B C19A H19C 109.5 . . ?
C1A N1 Fe1 109.9(4) . . ?
C1B N1 Fe1 105.8(3) . . ?
C1A N1 H1C 109.7 . . ?
Fe1 N1 H1C 109.7 . . ?
C1A N1 H1D 109.7 . . ?
Fe1 N1 H1D 109.7 . . ?
H1C N1 H1D 108.2 . . ?
C1B N1 H1E 110.6 . . ?
Fe1 N1 H1E 110.6 . . ?
C1B N1 H1F 110.6 . . ?
Fe1 N1 H1F 110.6 . . ?
H1E N1 H1F 108.7 . . ?
C3 N2 C2B 113.7(9) . . ?
C3 N2 C2A 122.9(10) . . ?
C3 N2 Fe1 127.7(2) . . ?
C2B N2 Fe1 117.3(9) . . ?
C2A N2 Fe1 108.8(10) . . ?
C10 N3 Fe1 108.7(2) . . ?
C10 N3 H3A 109.9 . . ?
Fe1 N3 H3A 109.9 . . ?
C10 N3 H3B 109.9 . . ?
Fe1 N3 H3B 109.9 . . ?
H3A N3 H3B 108.3 . . ?
C12 N4 C11 119.8(3) . . ?
C12 N4 Fe1 123.1(2) . . ?
C11 N4 Fe1 114.7(2) . . ?
O4 N5 O3 120.6(4) . . ?
O4 N5 O5 121.0(4) . . ?
O3 N5 O5 118.3(4) . . ?
C9 O1 Fe1 130.0(2) . . ?
C18 O2 Fe1 126.4(2) . . ?
C19A O6 H1O6 109.5 . . ?

loop_
_geom_bond_atom_site_label_1
_geom_bond_atom_site_label_2
_geom_bond_distance
_geom_bond_site_symmetry_2
_geom_bond_publ_flag
Fe1 O2 1.899(2) . ?
Fe1 O1 1.907(2) . ?
Fe1 N2 2.004(3) . ?
Fe1 N4 2.008(3) . ?
Fe1 N1 2.069(3) . ?
Fe1 N3 2.076(3) . ?
Br1 C6 1.908(4) . ?
Br2 C15 1.906(4) . ?
C1A N1 1.371(10) . ?
C1A C2A 1.53(3) . ?
C1A H1A1 0.9700 . ?
C1A H1A2 0.9700 . ?
C2A N2 1.52(2) . ?
C2A H2A1 0.9700 . ?
C2A H2A2 0.9700 . ?
C1B C2B 1.52(2) . ?
C1B N1 1.592(9) . ?
C1B H1B1 0.9700 . ?
C1B H1B2 0.9700 . ?
C2B N2 1.49(2) . ?
C2B H2B1 0.9700 . ?
C2B H2B2 0.9700 . ?
C3 N2 1.291(4) . ?
C3 C4 1.448(5) . ?
C3 H3 0.9755 . ?
C4 C5 1.408(5) . ?
C4 C9 1.413(5) . ?
C5 C6 1.370(5) . ?
C5 H5 0.9300 . ?
C6 C7 1.388(5) . ?
C7 C8 1.370(5) . ?
C7 H7 0.9300 . ?
C8 C9 1.415(4) . ?
C8 H8 0.9300 . ?
C9 O1 1.315(4) . ?
C10 N3 1.486(4) . ?
C10 C11 1.513(5) . ?
C10 H10A 0.9700 . ?
C10 H10B 0.9700 . ?
C11 N4 1.472(4) . ?
C11 H11A 0.9700 . ?
C11 H11B 0.9700 . ?
C12 N4 1.277(4) . ?
C12 C13 1.448(5) . ?
C12 H12 0.9907 . ?
C13 C14 1.402(4) . ?
C13 C18 1.412(4) . ?
C14 C15 1.366(5) . ?
C14 H14 0.9300 . ?
C15 C16 1.392(5) . ?
C16 C17 1.373(5) . ?
C16 H16 0.9300 . ?
C17 C18 1.407(5) . ?
C17 H17 0.9300 . ?
C18 O2 1.324(4) . ?
C19B O6 1.42(5) . ?
C19B H19D 0.9600 . ?
C19B H19E 0.9600 . ?
C19B H19F 0.9600 . ?
C19A O6 1.38(2) . ?
C19A H19A 0.9600 . ?
C19A H19B 0.9600 . ?
C19A H19C 0.9600 . ?
N1 H1C 0.8900 . ?
N1 H1D 0.8900 . ?
N1 H1E 0.8900 . ?
N1 H1F 0.8900 . ?
N3 H3A 0.8900 . ?
N3 H3B 0.8900 . ?
N5 O4 1.220(4) . ?
N5 O3 1.234(4) . ?
N5 O5 1.236(4) . ?
O6 H1O6 0.8200 . ?

loop_
_geom_hbond_atom_site_label_D
_geom_hbond_atom_site_label_H
_geom_hbond_atom_site_label_A
_geom_hbond_distance_DH
_geom_hbond_distance_HA
_geom_hbond_distance_DA
_geom_hbond_angle_DHA
_geom_hbond_site_symmetry_A
_geom_hbond_publ_flag
C1A^a H1A1^a Br2 0.97 2.93 3.846(9) 157.8 2_565 yes
C1A^a H1A2^a O4 0.97 2.60 3.095(11) 111.7 5_566 yes
C1B^b H1B1^b Br2 0.97 3.05 3.926(8) 151.1 2_565 yes
C5 H5 O3 0.93 2.66 3.534(5) 156.6 5_666 yes
C10 H10B O3 0.97 2.62 3.165(5) 115.5 5_566 yes
C16 H16 O6 0.93 2.62 3.483(6) 154.5 6_656 yes
C19A^d H19A^d O2 0.96 2.87 3.58(2) 132.5 . yes
C19A^d H19C^d Br1 0.96 3.04 3.86(3) 144.5 8_755 yes
C19B^c H19F^c Br1 0.96 2.83 3.44(5) 122.0 8_755 yes
N1 H1E^b O4 0.89 2.12 3.003(4) 169.9 5_566 yes
N1 H1D^a O6 0.89 2.16 2.978(4) 153.2 . yes
N1 H1E^b O4 0.89 2.12 3.003(4) 169.9 5_566 yes
N1 H1D^a O6 0.89 2.16 2.978(4) 153.2 . yes
N3 H3A O3 0.89 2.48 3.155(4) 133.1 5_566 yes
N3 H3A O4 0.89 2.42 3.295(5) 167.1 5_566 yes
N3 H3B N5 0.89 2.69 3.574(4) 170.8 8_665 yes
N3 H3B O3 0.89 2.63 3.390(4) 144.4 8_665 yes
N3 H3B O5 0.89 2.16 3.007(4) 158.0 8_665 yes
O6 H1O6^d O5 0.82 2.08 2.812(4) 148.9 . yes
